data_7234152
loop_
_publ_author_name
'Samie, Ali'
'Salimi, Alireza'
'Garrison, Jered C.'

_publ_section_title
;
 Exploration of relative \p-electron localization in naphthalene aromatic
 rings by C--H&#x22EF;\p interactions: experimental evidence,
 computational criteria, and database analysis
;
_journal_issue 42
_journal_name_full CrystEngComm
_journal_page_first 6432
_journal_paper_doi 10.1039/C9CE00929A
_journal_volume 21
_journal_year 2019
_chemical_formula_moiety 'C16 H11 N O2'
_chemical_formula_sum 'C16 H11 N O2'
_chemical_formula_weight 249.26
_chemical_melting_point 344.4
_chemical_name_common III
_chemical_name_systematic '1-naphtyl pyridine-2-carboxylate'
_space_group_crystal_system orthorhombic
_space_group_IT_number 61
_space_group_name_Hall '-P 2ac 2ab'
_space_group_name_H-M_alt 'P b c a'
_symmetry_space_group_name_Hall '-P 2ac 2ab'
_symmetry_space_group_name_H-M 'P b c a'
_atom_sites_solution_hydrogens geom
_audit_creation_method SHELXL-2018/3
_audit_update_record
;
2018-11-18 deposited with the CCDC.    2019-09-23 downloaded from the CCDC.
;
_cell_angle_alpha 90
_cell_angle_beta 90
_cell_angle_gamma 90
_cell_formula_units_Z 8
_cell_length_a 15.21(4)
_cell_length_b 8.42(2)
_cell_length_c 20.22(5)
_cell_measurement_reflns_used 4498
_cell_measurement_temperature 150(2)
_cell_measurement_theta_max 33.6
_cell_measurement_theta_min 1.7
_cell_volume 2590(11)
_computing_cell_refinement 'CrystalClear-SM Expert 2.0 rc14 (Rigaku, 2009)'
_computing_data_collection 'CrystalClear-SM Expert 2.0 rc14 (Rigaku, 2009)'
_computing_data_reduction 'CrystalClear-SM Expert 2.0 rc14 (Rigaku, 2009)'
_computing_molecular_graphics 'Bruker SHELXTL'
_computing_publication_material 'Bruker SHELXTL'
_computing_structure_refinement 'SHELXL-2018/3 (Sheldrick, 2018)'
_computing_structure_solution 'Bruker SHELXTL'
_diffrn_ambient_temperature 150(2)
_diffrn_detector_area_resol_mean 13.6612
_diffrn_measured_fraction_theta_full 1.000
_diffrn_measured_fraction_theta_max 1.000
_diffrn_measurement_device_type Molybdenum
_diffrn_measurement_method 'profile data from \w-scans'
_diffrn_radiation_type MoK\a
_diffrn_radiation_wavelength 0.71073
_diffrn_reflns_av_R_equivalents 0.1686
_diffrn_reflns_av_unetI/netI 0.1084
_diffrn_reflns_Laue_measured_fraction_full 1.000
_diffrn_reflns_Laue_measured_fraction_max 1.000
_diffrn_reflns_limit_h_max 18
_diffrn_reflns_limit_h_min -18
_diffrn_reflns_limit_k_max 10
_diffrn_reflns_limit_k_min -10
_diffrn_reflns_limit_l_max 24
_diffrn_reflns_limit_l_min -24
_diffrn_reflns_number 21840
_diffrn_reflns_point_group_measured_fraction_full 1.000
_diffrn_reflns_point_group_measured_fraction_max 1.000
_diffrn_reflns_theta_full 25.242
_diffrn_reflns_theta_max 25.994
_diffrn_reflns_theta_min 2.014
_diffrn_source 'Sealed Tube'
_exptl_absorpt_coefficient_mu 0.085
_exptl_absorpt_correction_T_max 1.000
_exptl_absorpt_correction_T_min 0.637
_exptl_crystal_colour Colorless
_exptl_crystal_density_diffrn 1.279
_exptl_crystal_description Cuboid
_exptl_crystal_F_000 1040
_exptl_crystal_recrystallization_method 'Re-crystallisation from solvent: Hexane and Ethyl Acetate'
_exptl_crystal_size_max 0.2
_exptl_crystal_size_mid 0.2
_exptl_crystal_size_min 0.2
_refine_diff_density_max 0.775
_refine_diff_density_min -0.350
_refine_diff_density_rms 0.080
_refine_ls_extinction_method none
_refine_ls_goodness_of_fit_ref 1.168
_refine_ls_hydrogen_treatment constr
_refine_ls_matrix_type full
_refine_ls_number_parameters 172
_refine_ls_number_reflns 2545
_refine_ls_number_restraints 0
_refine_ls_restrained_S_all 1.168
_refine_ls_R_factor_all 0.1096
_refine_ls_R_factor_gt 0.0991
_refine_ls_shift/su_max 0.000
_refine_ls_shift/su_mean 0.000
_refine_ls_structure_factor_coef Fsqd
_refine_ls_weighting_details 'w=1/[\s^2^(Fo^2^)+(0.1655P)^2^+0.8503P] where P=(Fo^2^+2Fc^2^)/3'
_refine_ls_weighting_scheme calc
_refine_ls_wR_factor_gt 0.2867
_refine_ls_wR_factor_ref 0.3057
_reflns_Friedel_coverage 0.000
_reflns_number_gt 2232
_reflns_number_total 2545
_reflns_threshold_expression 'I > 2\s(I)'
_cod_data_source_file c9ce00929a2.cif
_cod_data_source_block III
_cod_depositor_comments 'Adding full bibliography for 7234149--7234152.cif.'
_cod_database_code 7234152
_shelx_shelxl_version_number 2018/3
_shelx_space_group_comment
;
The symmetry employed for this shelxl refinement is uniquely defined
by the following loop, which should always be used as a source of
symmetry information in preference to the above space-group names.
They are only intended as comments.
;

loop_
_space_group_symop_operation_xyz
'x, y, z'
'-x+1/2, -y, z+1/2'
'x+1/2, -y+1/2, -z'
'-x, y+1/2, -z+1/2'
'-x, -y, -z'
'x-1/2, y, -z-1/2'
'-x-1/2, y-1/2, z'
'x, -y-1/2, z-1/2'

loop_
_atom_site_label
_atom_site_type_symbol
_atom_site_fract_x
_atom_site_fract_y
_atom_site_fract_z
_atom_site_U_iso_or_equiv
_atom_site_adp_type
_atom_site_occupancy
_atom_site_site_symmetry_order
_atom_site_calc_flag
_atom_site_refinement_flags_posn
_atom_site_refinement_flags_adp
O1 O 0.82289(15) 0.9409(4) 0.82462(12) 0.0997(11) Uani 1 1 d . .
O2A O 0.90952(13) 0.8433(3) 0.90526(10) 0.0660(7) Uani 1 1 d . .
N1 N 0.60824(17) 0.9457(4) 0.95157(15) 0.0798(9) Uani 1 1 d . .
C1 C 0.98114(18) 0.8360(4) 0.86040(14) 0.0584(7) Uani 1 1 d . .
C2 C 1.0000(2) 0.6978(4) 0.82944(16) 0.0652(8) Uani 1 1 d . .
H2 H 0.964858 0.609129 0.836715 0.078 Uiso 1 1 calc R U
C3 C 1.0728(2) 0.6869(4) 0.78604(16) 0.0687(9) Uani 1 1 d . .
H3 H 1.085220 0.591971 0.764430 0.082 Uiso 1 1 calc R U
C4 C 1.12522(19) 0.8188(4) 0.77615(15) 0.0666(9) Uani 1 1 d . .
H4 H 1.173345 0.812257 0.747911 0.080 Uiso 1 1 calc R U
C5 C 1.10614(17) 0.9650(4) 0.80893(14) 0.0580(7) Uani 1 1 d . .
C6 C 1.1580(2) 1.1025(5) 0.7993(2) 0.0773(10) Uani 1 1 d . .
H6 H 1.207104 1.097271 0.771968 0.093 Uiso 1 1 calc R U
C7 C 1.1378(3) 1.2407(5) 0.8290(3) 0.0934(13) Uani 1 1 d . .
H7 H 1.172286 1.329834 0.820878 0.112 Uiso 1 1 calc R U
C8 C 1.0671(3) 1.2528(5) 0.8712(2) 0.0920(13) Uani 1 1 d . .
H8 H 1.054576 1.350025 0.890951 0.110 Uiso 1 1 calc R U
C9 C 1.0142(2) 1.1232(5) 0.88488(19) 0.0766(10) Uani 1 1 d . .
H9 H 0.967548 1.132200 0.914387 0.092 Uiso 1 1 calc R U
C10 C 1.03261(17) 0.9729(4) 0.85244(14) 0.0582(8) Uani 1 1 d . .
C11 C 0.83197(18) 0.8939(4) 0.88068(15) 0.0620(8) Uani 1 1 d . .
C12 C 0.76059(19) 0.8931(4) 0.93133(14) 0.0622(8) Uani 1 1 d . .
C16 C 0.7707(3) 0.8388(6) 0.99549(17) 0.0941(14) Uani 1 1 d . .
H16 H 0.825208 0.804750 1.010811 0.113 Uiso 1 1 calc R U
C15 C 0.6978(3) 0.8367(7) 1.0361(2) 0.1079(15) Uani 1 1 d . .
H15 H 0.702225 0.799361 1.079310 0.129 Uiso 1 1 calc R U
C14 C 0.6192(2) 0.8896(5) 1.01246(19) 0.0805(10) Uani 1 1 d . .
H14 H 0.570676 0.886388 1.040387 0.097 Uiso 1 1 calc R U
C13 C 0.67894(19) 0.9474(5) 0.91282(16) 0.0718(9) Uani 1 1 d . .
H13 H 0.672707 0.988007 0.870313 0.086 Uiso 1 1 calc R U

loop_
_atom_site_aniso_label
_atom_site_aniso_U_11
_atom_site_aniso_U_22
_atom_site_aniso_U_33
_atom_site_aniso_U_23
_atom_site_aniso_U_13
_atom_site_aniso_U_12
O1 0.0534(14) 0.188(3) 0.0578(14) 0.0379(16) 0.0091(10) 0.0239(15)
O2A 0.0523(11) 0.0875(15) 0.0582(12) 0.0101(10) 0.0049(9) 0.0082(10)
N1 0.0527(15) 0.115(2) 0.0712(18) -0.0041(16) 0.0132(12) 0.0045(14)
C1 0.0441(13) 0.0804(19) 0.0507(14) 0.0060(13) -0.0022(10) 0.0073(12)
C2 0.0560(16) 0.078(2) 0.0616(17) 0.0082(14) -0.0055(13) -0.0013(14)
C3 0.0650(18) 0.076(2) 0.0646(18) -0.0072(14) -0.0096(14) 0.0126(15)
C4 0.0468(14) 0.097(2) 0.0557(16) 0.0064(15) 0.0007(12) 0.0166(14)
C5 0.0399(13) 0.0776(19) 0.0565(15) 0.0108(13) -0.0034(11) 0.0065(12)
C6 0.0559(17) 0.086(2) 0.090(2) 0.0176(18) -0.0035(16) -0.0071(15)
C7 0.075(2) 0.084(3) 0.122(3) 0.012(2) -0.013(2) -0.0097(19)
C8 0.093(3) 0.064(2) 0.119(3) -0.006(2) -0.023(2) 0.0072(19)
C9 0.0595(18) 0.092(2) 0.078(2) -0.0093(17) -0.0052(15) 0.0184(17)
C10 0.0438(14) 0.0748(18) 0.0560(15) 0.0036(13) -0.0076(11) 0.0093(12)
C11 0.0494(15) 0.0811(19) 0.0554(16) 0.0068(13) 0.0014(12) 0.0054(13)
C12 0.0531(15) 0.0810(19) 0.0527(16) 0.0068(13) 0.0066(12) 0.0059(13)
C16 0.074(2) 0.150(4) 0.0585(19) 0.030(2) 0.0117(16) 0.025(2)
C15 0.098(3) 0.165(4) 0.061(2) 0.034(2) 0.027(2) 0.028(3)
C14 0.067(2) 0.105(3) 0.069(2) -0.0024(18) 0.0286(16) 0.0009(18)
C13 0.0518(16) 0.108(3) 0.0558(17) 0.0092(16) 0.0074(12) 0.0102(15)

loop_
_atom_type_symbol
_atom_type_description
_atom_type_scat_dispersion_real
_atom_type_scat_dispersion_imag
_atom_type_scat_source
C C 0.0033 0.0016 'International Tables Vol C Tables 4.2.6.8 and 6.1.1.4'
H H 0.0000 0.0000 'International Tables Vol C Tables 4.2.6.8 and 6.1.1.4'
N N 0.0061 0.0033 'International Tables Vol C Tables 4.2.6.8 and 6.1.1.4'
O O 0.0106 0.0060 'International Tables Vol C Tables 4.2.6.8 and 6.1.1.4'

loop_
_geom_angle_atom_site_label_1
_geom_angle_atom_site_label_2
_geom_angle_atom_site_label_3
_geom_angle
C11 O2A C1 116.7(3)
C13 N1 C14 116.6(3)
C2 C1 C10 122.4(3)
C2 C1 O2A 119.8(3)
C10 C1 O2A 117.8(3)
C1 C2 C3 120.6(3)
C1 C2 H2 119.7
C3 C2 H2 119.7
C4 C3 C2 119.3(3)
C4 C3 H3 120.4
C2 C3 H3 120.4
C3 C4 C5 120.6(3)
C3 C4 H4 119.7
C5 C4 H4 119.7
C6 C5 C10 119.0(3)
C6 C5 C4 121.9(3)
C10 C5 C4 119.1(3)
C7 C6 C5 121.3(4)
C7 C6 H6 119.4
C5 C6 H6 119.4
C6 C7 C8 121.3(4)
C6 C7 H7 119.4
C8 C7 H7 119.4
C9 C8 C7 121.3(4)
C9 C8 H8 119.4
C7 C8 H8 119.4
C8 C9 C10 119.0(4)
C8 C9 H9 120.5
C10 C9 H9 120.5
C1 C10 C5 118.1(3)
C1 C10 C9 123.8(3)
C5 C10 C9 118.1(3)
O1 C11 O2A 123.3(3)
O1 C11 C12 124.2(3)
O2A C11 C12 112.5(3)
C13 C12 C16 117.7(3)
C13 C12 C11 118.0(3)
C16 C12 C11 124.3(3)
C12 C16 C15 118.2(4)
C12 C16 H16 120.9
C15 C16 H16 120.9
C14 C15 C16 119.4(4)
C14 C15 H15 120.3
C16 C15 H15 120.3
N1 C14 C15 123.5(3)
N1 C14 H14 118.2
C15 C14 H14 118.2
N1 C13 C12 124.5(3)
N1 C13 H13 117.8
C12 C13 H13 117.8

loop_
_geom_bond_atom_site_label_1
_geom_bond_atom_site_label_2
_geom_bond_distance
O1 C11 1.209(5)
O2A C11 1.349(4)
O2A C1 1.419(4)
N1 C13 1.331(5)
N1 C14 1.329(6)
C1 C2 1.352(5)
C1 C10 1.403(5)
C2 C3 1.416(5)
C2 H2 0.9300
C3 C4 1.382(6)
C3 H3 0.9300
C4 C5 1.428(6)
C4 H4 0.9300
C5 C6 1.415(5)
C5 C10 1.425(5)
C6 C7 1.345(7)
C6 H6 0.9300
C7 C8 1.378(7)
C7 H7 0.9300
C8 C9 1.383(6)
C8 H8 0.9300
C9 C10 1.453(6)
C9 H9 0.9300
C11 C12 1.492(5)
C12 C13 1.375(5)
C12 C16 1.384(5)
C16 C15 1.381(6)
C16 H16 0.9300
C15 C14 1.362(7)
C15 H15 0.9300
C14 H14 0.9300
C13 H13 0.9300

loop_
_geom_torsion_atom_site_label_1
_geom_torsion_atom_site_label_2
_geom_torsion_atom_site_label_3
_geom_torsion_atom_site_label_4
_geom_torsion
C11 O2A C1 C2 -94.7(4)
C11 O2A C1 C10 88.3(3)
C10 C1 C2 C3 -1.2(5)
O2A C1 C2 C3 -178.1(3)
C1 C2 C3 C4 0.7(5)
C2 C3 C4 C5 -0.4(4)
C3 C4 C5 C6 -179.4(3)
C3 C4 C5 C10 0.5(4)
C10 C5 C6 C7 -1.8(5)
C4 C5 C6 C7 178.0(3)
C5 C6 C7 C8 1.6(6)
C6 C7 C8 C9 0.2(7)
C7 C8 C9 C10 -1.7(6)
C2 C1 C10 C5 1.3(4)
O2A C1 C10 C5 178.2(2)
C2 C1 C10 C9 179.9(3)
O2A C1 C10 C9 -3.1(4)
C6 C5 C10 C1 179.0(3)
C4 C5 C10 C1 -0.9(4)
C6 C5 C10 C9 0.2(4)
C4 C5 C10 C9 -179.6(3)
C8 C9 C10 C1 -177.2(3)
C8 C9 C10 C5 1.5(5)
C1 O2A C11 O1 -4.6(5)
C1 O2A C11 C12 178.5(3)
O1 C11 C12 C13 0.9(5)
O2A C11 C12 C13 177.8(3)
O1 C11 C12 C16 179.8(4)
O2A C11 C12 C16 -3.3(5)
C13 C12 C16 C15 2.4(7)
C11 C12 C16 C15 -176.4(4)
C12 C16 C15 C14 -1.0(8)
C13 N1 C14 C15 0.5(7)
C16 C15 C14 N1 -0.6(8)
C14 N1 C13 C12 1.2(6)
C16 C12 C13 N1 -2.7(6)
C11 C12 C13 N1 176.3(3)
